data_7235224
loop_
_publ_author_name
'Okayasu, Misaki'
'Kikkawa, Shoko'
'Hikawa, Hidemasa'
'Azumaya, Isao'

_publ_section_title
;
 Co-crystals of 9,9&#x2032;-bianthracene-10,10&#x2032;-dicarboxylic acid
 with linear bidentate basic ligand molecules: synthesis, crystal
 structure, and properties based on the layer structure exfoliated by
 water
;
_journal_issue 3
_journal_name_full CrystEngComm
_journal_page_first 497
_journal_page_last 505
_journal_paper_doi 10.1039/C9CE01460H
_journal_volume 22
_journal_year 2020
_chemical_absolute_configuration 'CHOOSE rm ad rmad syn or unk'
_chemical_formula_moiety 'C42 H43 N4 O11'
_chemical_formula_sum 'C42 H43 N4 O11'
_chemical_formula_weight 779.82
_space_group_crystal_system orthorhombic
_space_group_IT_number 33
_space_group_name_Hall 'P 2c -2n'
_space_group_name_H-M_alt 'P n a 21'
_atom_sites_solution_hydrogens geom
_atom_sites_solution_primary direct
_atom_sites_solution_secondary difmap
_audit_update_record
;
2019-10-24 deposited with the CCDC.	2019-11-19 downloaded from the CCDC.
;
_cell_angle_alpha 90.0000
_cell_angle_beta 90.0000
_cell_angle_gamma 90.0000
_cell_formula_units_Z 4
_cell_length_a 33.4734(10)
_cell_length_b 10.5712(4)
_cell_length_c 11.1961(4)
_cell_measurement_reflns_used 9762
_cell_measurement_temperature 93
_cell_measurement_theta_max 28.59
_cell_measurement_theta_min 2.31
_cell_volume 3961.8(2)
_computing_cell_refinement 'CrysAlisPro 1.171.38.43 (Rigaku OD, 2015)'
_computing_data_collection 'CrysAlisPro 1.171.38.43 (Rigaku OD, 2015)'
_computing_data_reduction 'CrysAlisPro 1.171.38.43 (Rigaku OD, 2015)'
_computing_molecular_graphics 'CrystalStructure 4.3'
_computing_publication_material 'CrystalStructure 4.3 (Rigaku, 2019)'
_computing_structure_refinement 'SHELXL Version 2018/3 (Sheldrick, 2008)'
_computing_structure_solution 'SHELXT Version 2014/5 (Sheldrick, 2014)'
_diffrn_ambient_temperature 93
_diffrn_detector_area_resol_mean 5.811
_diffrn_measured_fraction_theta_full 0.998
_diffrn_measured_fraction_theta_max 0.995
_diffrn_measurement_device_type 'Rigaku XtaLAB P200'
_diffrn_measurement_method \w
_diffrn_radiation_type 'Mo K\a'
_diffrn_radiation_wavelength 0.71075
_diffrn_reflns_av_R_equivalents 0.0596
_diffrn_reflns_av_unetI/netI 0.0657
_diffrn_reflns_Laue_measured_fraction_full 0.998
_diffrn_reflns_Laue_measured_fraction_max 0.995
_diffrn_reflns_limit_h_max 43
_diffrn_reflns_limit_h_min -42
_diffrn_reflns_limit_k_max 9
_diffrn_reflns_limit_k_min -13
_diffrn_reflns_limit_l_max 14
_diffrn_reflns_limit_l_min -9
_diffrn_reflns_number 32412
_diffrn_reflns_point_group_measured_fraction_full 0.909
_diffrn_reflns_point_group_measured_fraction_max 0.879
_diffrn_reflns_theta_full 25.242
_diffrn_reflns_theta_max 27.498
_diffrn_reflns_theta_min 2.650
_diffrn_standards_number 0
_exptl_absorpt_coefficient_mu 0.095
_exptl_absorpt_correction_T_max 0.998
_exptl_absorpt_correction_T_min 0.828
_exptl_absorpt_correction_type multi-scan
_exptl_absorpt_process_details
;
CrysAlisPro 1.171.38.43 (Rigaku Oxford Diffraction, 2015)
Empirical absorption correction using spherical harmonics,
 implemented in SCALE3 ABSPACK scaling algorithm.
;
_exptl_crystal_colour colorless
_exptl_crystal_density_diffrn 1.307
_exptl_crystal_density_method 'not measured'
_exptl_crystal_description prism
_exptl_crystal_F_000 1644.00
_exptl_crystal_size_max 0.150
_exptl_crystal_size_mid 0.150
_exptl_crystal_size_min 0.020
_refine_diff_density_max 0.42
_refine_diff_density_min -0.35
_refine_ls_abs_structure_details
;
 Flack x determined using 1889 quotients [(I+)-(I-)]/[(I+)+(I-)]
 (Parsons, Flack and Wagner, Acta Cryst. B69 (2013) 249-259).
;
_refine_ls_abs_structure_Flack 1.5(6)
_refine_ls_extinction_method none
_refine_ls_goodness_of_fit_ref 1.040
_refine_ls_hydrogen_treatment mixed
_refine_ls_number_parameters 521
_refine_ls_number_reflns 7992
_refine_ls_number_restraints 1
_refine_ls_R_factor_all 0.0872
_refine_ls_R_factor_gt 0.0560
_refine_ls_shift/su_max 0.000
_refine_ls_structure_factor_coef Fsqd
_refine_ls_weighting_details 'w = 1/[\s^2^(Fo^2^)+(0.0935P)^2^] where P=(Fo^2^+2Fc^2^)/3'
_refine_ls_weighting_scheme calc
_refine_ls_wR_factor_gt 0.1358
_refine_ls_wR_factor_ref 0.1536
_reflns_Friedel_coverage 0.681
_reflns_Friedel_fraction_full 0.810
_reflns_Friedel_fraction_max 0.751
_reflns_number_gt 5920
_reflns_number_total 7992
_reflns_threshold_expression F^2^>2.0\s(F^2^)
_cod_data_source_file c9ce01460h3.cif
_cod_data_source_block mfu283-5h
_cod_depositor_comments
;Adding full bibliography for 7235220--7235226.cif.

 Adding full bibliography for 7235220--7235226.cif.
;
_cod_database_code 7235224

loop_
_space_group_symop_id
_space_group_symop_operation_xyz
1 +X,+Y,+Z
2 -X,-Y,1/2+Z
3 1/2-X,1/2+Y,1/2+Z
4 1/2+X,1/2-Y,+Z

loop_
_atom_site_label
_atom_site_type_symbol
_atom_site_fract_x
_atom_site_fract_y
_atom_site_fract_z
_atom_site_U_iso_or_equiv
_atom_site_adp_type
_atom_site_occupancy
_atom_site_site_symmetry_order
_atom_site_calc_flag
_atom_site_refinement_flags_posn
_atom_site_refinement_flags_adp
O1 O 0.57047(8) 0.3767(3) 0.5109(3) 0.0313(8) Uani 1 1 d . .
O2 O 0.57547(9) 0.5619(3) 0.4204(3) 0.0346(8) Uani 1 1 d . .
H1 H 0.5221(16) 0.540(5) 0.455(5) 0.042 Uiso 1 1 d . U
O3 O 0.90328(8) 0.4407(3) 0.3495(3) 0.0276(7) Uani 1 1 d . .
H3A H 0.928257 0.444684 0.343383 0.041 Uiso 1 1 calc R U
O4 O 0.91617(9) 0.5055(4) 0.5344(3) 0.0357(8) Uani 1 1 d . .
O5 O 0.95265(10) 0.2274(3) 0.3122(3) 0.0381(8) Uani 1 1 d . .
O6 O 1.03011(9) 0.3178(3) 0.3890(3) 0.0356(8) Uani 1 1 d . .
O7 O 0.99862(9) 0.4922(3) 0.5379(3) 0.0314(7) Uani 1 1 d . .
O8 O 0.95472(10) 0.2800(3) 0.7999(4) 0.0439(9) Uani 1 1 d . .
O9 O 0.91600(10) 0.5126(3) 0.7766(3) 0.0365(8) Uani 1 1 d . .
O10 O 0.59078(9) 0.1990(3) 0.6729(3) 0.0308(7) Uani 1 1 d . .
O11 O 0.52735(10) 0.0693(3) 0.7691(3) 0.0383(8) Uani 1 1 d . .
N1 N 0.49642(10) 0.5596(4) 0.4865(4) 0.0248(8) Uani 1 1 d . .
N2 N 0.42736(10) 0.6083(4) 0.5609(4) 0.0298(9) Uani 1 1 d . .
N3 N 0.63992(12) 0.0173(4) 0.5819(4) 0.0258(8) Uani 1 1 d . .
N4 N 0.68401(10) -0.1106(4) 0.4448(3) 0.0257(8) Uani 1 1 d . .
C1 C 0.65061(12) 0.6226(4) 0.7740(4) 0.0223(9) Uani 1 1 d . .
H1A H 0.635327 0.662820 0.834592 0.027 Uiso 1 1 calc R U
C2 C 0.63197(12) 0.5729(4) 0.6780(4) 0.0208(9) Uani 1 1 d . .
H2 H 0.603703 0.578220 0.672164 0.025 Uiso 1 1 calc R U
C3 C 0.65407(11) 0.5123(4) 0.5852(4) 0.0171(8) Uani 1 1 d . .
C4 C 0.63539(11) 0.4618(4) 0.4833(4) 0.0171(8) Uani 1 1 d . .
C5 C 0.65746(11) 0.4045(4) 0.3915(4) 0.0166(8) Uani 1 1 d . .
C6 C 0.63909(12) 0.3522(4) 0.2885(4) 0.0203(9) Uani 1 1 d . .
H6 H 0.610835 0.355453 0.281306 0.024 Uiso 1 1 calc R U
C7 C 0.66078(12) 0.2978(4) 0.2001(4) 0.0215(9) Uani 1 1 d . .
H7 H 0.647677 0.262575 0.132521 0.026 Uiso 1 1 calc R U
C8 C 0.70271(12) 0.2935(4) 0.2084(4) 0.0208(9) Uani 1 1 d . .
H8 H 0.717799 0.256176 0.145740 0.025 Uiso 1 1 calc R U
C9 C 0.72185(12) 0.3421(4) 0.3051(4) 0.0180(8) Uani 1 1 d . .
H9 H 0.750159 0.337610 0.309142 0.022 Uiso 1 1 calc R U
C10 C 0.70034(11) 0.4000(4) 0.4010(4) 0.0149(8) Uani 1 1 d . .
C11 C 0.71965(11) 0.4522(3) 0.5016(4) 0.0138(8) Uani 1 1 d . .
C12 C 0.69689(11) 0.5063(4) 0.5946(4) 0.0150(8) Uani 1 1 d . .
C13 C 0.71503(12) 0.5586(4) 0.6984(4) 0.0181(9) Uani 1 1 d . .
H13 H 0.743214 0.553906 0.707256 0.022 Uiso 1 1 calc R U
C14 C 0.69278(11) 0.6156(4) 0.7856(4) 0.0201(9) Uani 1 1 d . .
H14 H 0.705538 0.650401 0.853907 0.024 Uiso 1 1 calc R U
C15 C 0.59019(12) 0.4683(4) 0.4710(4) 0.0202(9) Uani 1 1 d . .
C16 C 0.76423(11) 0.4583(4) 0.5029(4) 0.0150(8) Uani 1 1 d . .
C17 C 0.78800(11) 0.3580(4) 0.5441(3) 0.0148(8) Uani 1 1 d . .
C18 C 0.77064(12) 0.2463(4) 0.5960(4) 0.0211(9) Uani 1 1 d . .
H18 H 0.742418 0.239556 0.602355 0.025 Uiso 1 1 calc R U
C19 C 0.79390(13) 0.1513(4) 0.6355(4) 0.0273(10) Uani 1 1 d . .
H19 H 0.781824 0.078510 0.669765 0.033 Uiso 1 1 calc R U
C20 C 0.83626(14) 0.1579(4) 0.6268(4) 0.0301(11) Uani 1 1 d . .
H20 H 0.852230 0.089788 0.654900 0.036 Uiso 1 1 calc R U
C21 C 0.85371(13) 0.2610(4) 0.5785(4) 0.0245(10) Uani 1 1 d . .
H21 H 0.882034 0.265042 0.574501 0.029 Uiso 1 1 calc R U
C22 C 0.83076(11) 0.3638(4) 0.5335(4) 0.0185(9) Uani 1 1 d . .
C23 C 0.84866(11) 0.4685(4) 0.4786(4) 0.0179(9) Uani 1 1 d . .
C24 C 0.82516(11) 0.5714(4) 0.4403(4) 0.0166(8) Uani 1 1 d . .
C25 C 0.84243(12) 0.6803(4) 0.3861(4) 0.0196(9) Uani 1 1 d . .
H25 H 0.870557 0.683571 0.375267 0.024 Uiso 1 1 calc R U
C26 C 0.81996(12) 0.7791(4) 0.3497(4) 0.0213(9) Uani 1 1 d . .
H26 H 0.832359 0.851346 0.315509 0.026 Uiso 1 1 calc R U
C27 C 0.77811(12) 0.7749(4) 0.3626(4) 0.0209(9) Uani 1 1 d . .
H27 H 0.762446 0.844827 0.337032 0.025 Uiso 1 1 calc R U
C28 C 0.75992(11) 0.6725(4) 0.4109(3) 0.0173(8) Uani 1 1 d . .
H28 H 0.731622 0.670861 0.417206 0.021 Uiso 1 1 calc R U
C29 C 0.78265(11) 0.5667(4) 0.4525(3) 0.0150(8) Uani 1 1 d . .
C30 C 0.89316(12) 0.4710(4) 0.4528(4) 0.0205(9) Uani 1 1 d . .
C31 C 0.49732(14) 0.6779(5) 0.5591(5) 0.0376(12) Uani 1 1 d . .
H31A H 0.504975 0.750787 0.508540 0.045 Uiso 1 1 calc R U
H31B H 0.517053 0.669892 0.624550 0.045 Uiso 1 1 calc R U
C32 C 0.45547(18) 0.6978(6) 0.6104(7) 0.068(2) Uani 1 1 d . .
H32A H 0.456350 0.687919 0.698328 0.082 Uiso 1 1 calc R U
H32B H 0.446431 0.784919 0.592485 0.082 Uiso 1 1 calc R U
C33 C 0.46966(12) 0.5765(4) 0.3824(4) 0.0267(10) Uani 1 1 d . .
H33A H 0.466472 0.495758 0.338624 0.032 Uiso 1 1 calc R U
H33B H 0.480654 0.640655 0.326966 0.032 Uiso 1 1 calc R U
C34 C 0.42940(16) 0.6206(9) 0.4333(5) 0.074(2) Uani 1 1 d . .
H34A H 0.425066 0.710283 0.411289 0.089 Uiso 1 1 calc R U
H34B H 0.407695 0.570101 0.396766 0.089 Uiso 1 1 calc R U
C35 C 0.48178(15) 0.4517(5) 0.5609(5) 0.0343(12) Uani 1 1 d . .
H35A H 0.498027 0.443538 0.634378 0.041 Uiso 1 1 calc R U
H35B H 0.483480 0.371436 0.515584 0.041 Uiso 1 1 calc R U
C36 C 0.43779(18) 0.4820(5) 0.5927(7) 0.0594(19) Uani 1 1 d . .
H36A H 0.419984 0.422240 0.550165 0.071 Uiso 1 1 calc R U
H36B H 0.433716 0.470077 0.679511 0.071 Uiso 1 1 calc R U
C37 C 0.65319(14) 0.0993(4) 0.4810(5) 0.0324(11) Uani 1 1 d . .
H37A H 0.667080 0.175107 0.512084 0.039 Uiso 1 1 calc R U
H37B H 0.629837 0.127265 0.433655 0.039 Uiso 1 1 calc R U
C38 C 0.68189(15) 0.0204(4) 0.4021(4) 0.0316(11) Uani 1 1 d . .
H38A H 0.672346 0.021399 0.318372 0.038 Uiso 1 1 calc R U
H38B H 0.708887 0.058654 0.403937 0.038 Uiso 1 1 calc R U
C39 C 0.67524(13) -0.0281(4) 0.6515(4) 0.0258(10) Uani 1 1 d . .
H39A H 0.666457 -0.077619 0.721759 0.031 Uiso 1 1 calc R U
H39B H 0.691385 0.044525 0.679617 0.031 Uiso 1 1 calc R U
C40 C 0.70001(13) -0.1119(5) 0.5658(4) 0.0289(11) Uani 1 1 d . .
H40A H 0.727956 -0.081271 0.564414 0.035 Uiso 1 1 calc R U
H40B H 0.700172 -0.199887 0.596093 0.035 Uiso 1 1 calc R U
C41 C 0.61668(13) -0.0929(4) 0.5366(4) 0.0267(10) Uani 1 1 d . .
H41A H 0.591934 -0.063646 0.496852 0.032 Uiso 1 1 calc R U
H41B H 0.609203 -0.149349 0.603564 0.032 Uiso 1 1 calc R U
C42 C 0.64334(13) -0.1637(4) 0.4474(4) 0.0294(11) Uani 1 1 d . .
H42A H 0.644676 -0.254167 0.469919 0.035 Uiso 1 1 calc R U
H42B H 0.631429 -0.158102 0.366615 0.035 Uiso 1 1 calc R U
H3 H 0.623(2) 0.060(6) 0.625(7) 0.07(2) Uiso 1 1 d . .

loop_
_atom_site_aniso_label
_atom_site_aniso_U_11
_atom_site_aniso_U_22
_atom_site_aniso_U_33
_atom_site_aniso_U_23
_atom_site_aniso_U_13
_atom_site_aniso_U_12
O1 0.0140(15) 0.0317(17) 0.048(2) 0.0080(16) -0.0028(14) -0.0039(13)
O2 0.0155(15) 0.0422(19) 0.046(2) 0.0185(17) 0.0032(14) 0.0080(14)
O3 0.0144(15) 0.0398(19) 0.0285(18) -0.0008(15) 0.0052(13) 0.0051(13)
O4 0.0137(16) 0.065(2) 0.0286(18) -0.0030(17) -0.0038(14) -0.0030(15)
O5 0.0346(18) 0.0358(19) 0.044(2) -0.0018(16) -0.0009(15) 0.0053(15)
O6 0.0321(17) 0.0409(19) 0.0338(19) 0.0018(16) 0.0020(15) 0.0043(15)
O7 0.0168(15) 0.0389(18) 0.0386(19) 0.0018(15) 0.0010(14) 0.0024(13)
O8 0.0260(17) 0.048(2) 0.058(2) 0.0141(19) 0.0039(17) -0.0003(15)
O9 0.0373(19) 0.0398(19) 0.0323(18) 0.0049(16) 0.0041(16) 0.0003(15)
O10 0.0219(16) 0.0355(17) 0.0350(19) 0.0002(15) -0.0001(14) 0.0058(13)
O11 0.0271(18) 0.054(2) 0.0341(19) 0.0015(17) -0.0012(15) -0.0082(16)
N1 0.0108(17) 0.035(2) 0.029(2) -0.0021(18) 0.0015(15) 0.0036(15)
N2 0.0144(18) 0.042(2) 0.033(2) -0.0037(19) 0.0037(16) 0.0065(17)
N3 0.020(2) 0.026(2) 0.031(2) 0.0009(18) 0.0047(16) 0.0036(16)
N4 0.0202(19) 0.031(2) 0.026(2) 0.0028(17) 0.0008(16) 0.0028(16)
C1 0.023(2) 0.022(2) 0.022(2) 0.0004(19) 0.0039(18) 0.0023(17)
C2 0.014(2) 0.022(2) 0.027(2) 0.0009(19) 0.0020(17) 0.0027(17)
C3 0.0117(19) 0.022(2) 0.018(2) 0.0038(17) 0.0016(16) 0.0004(16)
C4 0.0096(19) 0.0183(19) 0.023(2) 0.0034(17) 0.0037(16) 0.0014(15)
C5 0.0103(18) 0.0185(19) 0.021(2) 0.0016(17) 0.0019(16) -0.0004(15)
C6 0.017(2) 0.020(2) 0.024(2) 0.0017(18) -0.0040(18) 0.0019(16)
C7 0.022(2) 0.025(2) 0.018(2) 0.0010(18) -0.0044(17) -0.0014(17)
C8 0.018(2) 0.024(2) 0.021(2) -0.0009(18) 0.0015(17) 0.0034(17)
C9 0.0132(18) 0.021(2) 0.020(2) 0.0005(18) 0.0013(16) 0.0003(16)
C10 0.0100(18) 0.0158(19) 0.019(2) 0.0063(17) 0.0021(16) 0.0024(15)
C11 0.0123(19) 0.0127(17) 0.016(2) 0.0010(16) -0.0002(16) 0.0005(15)
C12 0.0128(19) 0.0143(19) 0.018(2) 0.0047(16) 0.0028(15) -0.0002(15)
C13 0.0133(19) 0.021(2) 0.020(2) 0.0035(18) -0.0003(16) -0.0037(16)
C14 0.020(2) 0.022(2) 0.018(2) -0.0020(19) 0.0007(18) -0.0024(16)
C15 0.0119(19) 0.027(2) 0.021(2) -0.0026(19) 0.0027(17) 0.0019(17)
C16 0.0133(19) 0.0196(19) 0.0120(19) -0.0019(16) 0.0014(16) 0.0008(15)
C17 0.0132(18) 0.018(2) 0.013(2) -0.0012(15) 0.0022(16) 0.0006(15)
C18 0.017(2) 0.022(2) 0.025(2) 0.0041(19) 0.0024(17) 0.0020(17)
C19 0.028(2) 0.025(2) 0.028(3) 0.008(2) 0.009(2) 0.0021(19)
C20 0.025(2) 0.031(3) 0.034(3) 0.011(2) 0.001(2) 0.010(2)
C21 0.015(2) 0.029(2) 0.029(3) 0.002(2) -0.0011(17) 0.0061(18)
C22 0.016(2) 0.025(2) 0.015(2) -0.0040(17) 0.0009(16) 0.0020(17)
C23 0.0112(19) 0.026(2) 0.016(2) -0.0043(18) 0.0009(16) 0.0002(16)
C24 0.0125(19) 0.022(2) 0.015(2) -0.0019(16) -0.0010(16) 0.0000(16)
C25 0.0148(19) 0.022(2) 0.022(2) -0.0017(18) 0.0019(17) -0.0031(16)
C26 0.019(2) 0.018(2) 0.027(2) 0.0015(18) 0.0034(18) -0.0029(17)
C27 0.019(2) 0.017(2) 0.027(2) 0.0034(18) -0.0011(18) 0.0013(16)
C28 0.0118(19) 0.020(2) 0.020(2) -0.0005(18) -0.0003(16) 0.0011(16)
C29 0.0136(19) 0.019(2) 0.0127(19) -0.0014(16) -0.0008(16) -0.0011(15)
C30 0.014(2) 0.024(2) 0.024(2) 0.0031(18) -0.0015(18) 0.0042(16)
C31 0.024(2) 0.054(3) 0.034(3) -0.013(3) 0.003(2) -0.011(2)
C32 0.048(4) 0.059(4) 0.097(5) -0.046(4) 0.040(4) -0.019(3)
C33 0.019(2) 0.038(3) 0.023(2) -0.001(2) 0.0010(19) -0.0011(18)
C34 0.021(3) 0.163(7) 0.038(4) -0.002(4) 0.003(3) 0.026(4)
C35 0.030(3) 0.036(3) 0.037(3) 0.011(2) 0.010(2) 0.013(2)
C36 0.044(4) 0.045(3) 0.089(5) 0.013(3) 0.041(3) 0.006(3)
C37 0.031(3) 0.023(2) 0.043(3) 0.011(2) 0.001(2) -0.0017(19)
C38 0.031(3) 0.035(3) 0.028(3) 0.005(2) 0.006(2) -0.001(2)
C39 0.023(2) 0.031(2) 0.024(2) -0.001(2) 0.0000(19) 0.0018(18)
C40 0.028(2) 0.032(3) 0.027(3) 0.000(2) 0.001(2) 0.011(2)
C41 0.022(2) 0.030(2) 0.029(3) 0.003(2) 0.0002(19) -0.0032(18)
C42 0.027(2) 0.026(2) 0.035(3) 0.001(2) 0.003(2) -0.0004(19)

loop_
_atom_type_symbol
_atom_type_description
_atom_type_scat_dispersion_real
_atom_type_scat_dispersion_imag
_atom_type_scat_source
C C 0.0033 0.0016
;
International Tables for Crystallography
(Vol. C, Tables 4.2.6.8 and 6.1.1.4)
;
H H 0.0000 0.0000
;
International Tables for Crystallography
(Vol. C, Table 6.1.1.4)
;
N N 0.0061 0.0033
;
International Tables for Crystallography
(Vol. C, Tables 4.2.6.8 and 6.1.1.4)
;
O O 0.0106 0.0060
;
International Tables for Crystallography
(Vol. C, Tables 4.2.6.8 and 6.1.1.4)
;

loop_
_geom_angle_atom_site_label_1
_geom_angle_atom_site_label_2
_geom_angle_atom_site_label_3
_geom_angle
C30 O3 H3A 109.5
C33 N1 C31 109.9(4)
C33 N1 C35 109.4(4)
C31 N1 C35 110.0(4)
C33 N1 H1 107(3)
C31 N1 H1 111(3)
C35 N1 H1 110(3)
C36 N2 C34 108.7(6)
C36 N2 C32 111.0(5)
C34 N2 C32 107.0(5)
C41 N3 C37 110.6(4)
C41 N3 C39 109.8(3)
C37 N3 C39 110.2(4)
C41 N3 H3 105(5)
C37 N3 H3 108(4)
C39 N3 H3 113(5)
C40 N4 C38 109.3(4)
C40 N4 C42 108.5(4)
C38 N4 C42 108.8(3)
C2 C1 C14 120.8(4)
C2 C1 H1A 119.6
C14 C1 H1A 119.6
C1 C2 C3 121.0(4)
C1 C2 H2 119.5
C3 C2 H2 119.5
C4 C3 C2 122.0(3)
C4 C3 C12 119.1(4)
C2 C3 C12 118.9(4)
C5 C4 C3 121.6(3)
C5 C4 C15 118.5(4)
C3 C4 C15 119.9(4)
C4 C5 C6 122.4(3)
C4 C5 C10 119.0(4)
C6 C5 C10 118.6(4)
C7 C6 C5 121.8(4)
C7 C6 H6 119.1
C5 C6 H6 119.1
C6 C7 C8 119.9(4)
C6 C7 H7 120.0
C8 C7 H7 120.0
C9 C8 C7 120.7(4)
C9 C8 H8 119.7
C7 C8 H8 119.7
C8 C9 C10 121.5(4)
C8 C9 H9 119.2
C10 C9 H9 119.2
C11 C10 C9 122.4(3)
C11 C10 C5 120.2(3)
C9 C10 C5 117.4(4)
C10 C11 C12 120.0(3)
C10 C11 C16 118.8(3)
C12 C11 C16 121.0(3)
C11 C12 C13 122.0(3)
C11 C12 C3 120.1(4)
C13 C12 C3 117.9(4)
C14 C13 C12 121.5(4)
C14 C13 H13 119.3
C12 C13 H13 119.3
C13 C14 C1 119.9(4)
C13 C14 H14 120.0
C1 C14 H14 120.0
O2 C15 O1 124.7(4)
O2 C15 C4 118.1(4)
O1 C15 C4 117.2(4)
C17 C16 C29 119.7(3)
C17 C16 C11 122.5(3)
C29 C16 C11 117.7(3)
C16 C17 C22 120.3(3)
C16 C17 C18 121.6(3)
C22 C17 C18 118.1(3)
C19 C18 C17 120.8(4)
C19 C18 H18 119.6
C17 C18 H18 119.6
C18 C19 C20 121.2(4)
C18 C19 H19 119.4
C20 C19 H19 119.4
C21 C20 C19 119.9(4)
C21 C20 H20 120.1
C19 C20 H20 120.1
C20 C21 C22 121.7(4)
C20 C21 H21 119.2
C22 C21 H21 119.2
C23 C22 C21 121.9(4)
C23 C22 C17 119.8(4)
C21 C22 C17 118.4(4)
C22 C23 C24 120.3(3)
C22 C23 C30 121.2(3)
C24 C23 C30 118.5(3)
C23 C24 C25 121.8(4)
C23 C24 C29 120.0(3)
C25 C24 C29 118.2(3)
C26 C25 C24 121.9(4)
C26 C25 H25 119.1
C24 C25 H25 119.1
C25 C26 C27 119.9(4)
C25 C26 H26 120.0
C27 C26 H26 120.0
C28 C27 C26 120.8(4)
C28 C27 H27 119.6
C26 C27 H27 119.6
C27 C28 C29 121.1(3)
C27 C28 H28 119.5
C29 C28 H28 119.5
C16 C29 C24 119.9(3)
C16 C29 C28 122.0(3)
C24 C29 C28 118.1(3)
O3 C30 O4 125.8(4)
O3 C30 C23 116.0(4)
O4 C30 C23 118.1(4)
N1 C31 C32 107.6(4)
N1 C31 H31A 110.2
C32 C31 H31A 110.2
N1 C31 H31B 110.2
C32 C31 H31B 110.2
H31A C31 H31B 108.5
N2 C32 C31 111.3(4)
N2 C32 H32A 109.4
C31 C32 H32A 109.4
N2 C32 H32B 109.4
C31 C32 H32B 109.4
H32A C32 H32B 108.0
N1 C33 C34 106.0(4)
N1 C33 H33A 110.5
C34 C33 H33A 110.5
N1 C33 H33B 110.5
C34 C33 H33B 110.5
H33A C33 H33B 108.7
N2 C34 C33 112.5(5)
N2 C34 H34A 109.1
C33 C34 H34A 109.1
N2 C34 H34B 109.1
C33 C34 H34B 109.1
H34A C34 H34B 107.8
N1 C35 C36 106.4(4)
N1 C35 H35A 110.5
C36 C35 H35A 110.5
N1 C35 H35B 110.5
C36 C35 H35B 110.5
H35A C35 H35B 108.6
N2 C36 C35 111.7(4)
N2 C36 H36A 109.3
C35 C36 H36A 109.3
N2 C36 H36B 109.3
C35 C36 H36B 109.3
H36A C36 H36B 107.9
N3 C37 C38 107.7(3)
N3 C37 H37A 110.2
C38 C37 H37A 110.2
N3 C37 H37B 110.2
C38 C37 H37B 110.2
H37A C37 H37B 108.5
N4 C38 C37 110.6(4)
N4 C38 H38A 109.5
C37 C38 H38A 109.5
N4 C38 H38B 109.5
C37 C38 H38B 109.5
H38A C38 H38B 108.1
N3 C39 C40 106.6(4)
N3 C39 H39A 110.4
C40 C39 H39A 110.4
N3 C39 H39B 110.4
C40 C39 H39B 110.4
H39A C39 H39B 108.6
N4 C40 C39 112.0(3)
N4 C40 H40A 109.2
C39 C40 H40A 109.2
N4 C40 H40B 109.2
C39 C40 H40B 109.2
H40A C40 H40B 107.9
N3 C41 C42 107.4(4)
N3 C41 H41A 110.2
C42 C41 H41A 110.2
N3 C41 H41B 110.2
C42 C41 H41B 110.2
H41A C41 H41B 108.5
N4 C42 C41 111.3(4)
N4 C42 H42A 109.4
C41 C42 H42A 109.4
N4 C42 H42B 109.4
C41 C42 H42B 109.4
H42A C42 H42B 108.0

loop_
_geom_bond_atom_site_label_1
_geom_bond_atom_site_label_2
_geom_bond_distance
O1 C15 1.254(5)
O2 C15 1.242(5)
O3 C30 1.247(5)
O3 H3A 0.8400
O4 C30 1.249(5)
N1 C33 1.480(6)
N1 C31 1.492(6)
N1 C35 1.496(6)
N1 H1 0.95(6)
N2 C36 1.426(7)
N2 C34 1.436(7)
N2 C32 1.445(7)
N3 C41 1.490(6)
N3 C37 1.491(6)
N3 C39 1.495(6)
N3 H3 0.87(7)
N4 C40 1.457(6)
N4 C38 1.467(6)
N4 C42 1.473(6)
C1 C2 1.349(6)
C1 C14 1.419(5)
C1 H1A 0.9500
C2 C3 1.428(6)
C2 H2 0.9500
C3 C4 1.406(6)
C3 C12 1.438(5)
C4 C5 1.403(6)
C4 C15 1.521(5)
C5 C6 1.419(6)
C5 C10 1.440(5)
C6 C7 1.356(6)
C6 H6 0.9500
C7 C8 1.407(6)
C7 H7 0.9500
C8 C9 1.360(6)
C8 H8 0.9500
C9 C10 1.430(6)
C9 H9 0.9500
C10 C11 1.411(6)
C11 C12 1.411(6)
C11 C16 1.494(5)
C12 C13 1.423(6)
C13 C14 1.368(6)
C13 H13 0.9500
C14 H14 0.9500
C16 C17 1.404(5)
C16 C29 1.418(5)
C17 C22 1.438(5)
C17 C18 1.438(6)
C18 C19 1.346(6)
C18 H18 0.9500
C19 C20 1.423(6)
C19 H19 0.9500
C20 C21 1.350(6)
C20 H20 0.9500
C21 C22 1.424(6)
C21 H21 0.9500
C22 C23 1.400(6)
C23 C24 1.410(6)
C23 C30 1.517(5)
C24 C25 1.424(6)
C24 C29 1.430(5)
C25 C26 1.349(6)
C25 H25 0.9500
C26 C27 1.409(6)
C26 H26 0.9500
C27 C28 1.355(6)
C27 H27 0.9500
C28 C29 1.431(5)
C28 H28 0.9500
C31 C32 1.528(7)
C31 H31A 0.9900
C31 H31B 0.9900
C32 H32A 0.9900
C32 H32B 0.9900
C33 C34 1.536(7)
C33 H33A 0.9900
C33 H33B 0.9900
C34 H34A 0.9900
C34 H34B 0.9900
C35 C36 1.548(7)
C35 H35A 0.9900
C35 H35B 0.9900
C36 H36A 0.9900
C36 H36B 0.9900
C37 C38 1.549(7)
C37 H37A 0.9900
C37 H37B 0.9900
C38 H38A 0.9900
C38 H38B 0.9900
C39 C40 1.547(6)
C39 H39A 0.9900
C39 H39B 0.9900
C40 H40A 0.9900
C40 H40B 0.9900
C41 C42 1.535(6)
C41 H41A 0.9900
C41 H41B 0.9900
C42 H42A 0.9900
C42 H42B 0.9900

loop_
_geom_hbond_atom_site_label_D
_geom_hbond_atom_site_label_H
_geom_hbond_atom_site_label_A
_geom_hbond_distance_DH
_geom_hbond_distance_HA
_geom_hbond_distance_DA
_geom_hbond_angle_DHA
_geom_hbond_site_symmetry_A
_geom_hbond_publ_flag
C31 H31B O5 0.99 2.41 3.333(6) 154.7 3_655 yes
C32 H32A O6 0.99 2.58 3.402(8) 140.5 3_655 yes
C32 H32B O4 0.99 2.52 3.506(8) 173.0 4_465 yes
C33 H33A O5 0.99 2.42 3.356(6) 157.1 4_455 yes
C33 H33B O8 0.99 2.63 3.448(6) 139.5 3_654 yes
C37 H37B O9 0.99 2.63 3.383(6) 132.9 3_644 yes
C41 H41A O9 0.99 2.61 3.304(6) 127.4 3_644 yes
C42 H42B O9 0.99 2.61 3.328(6) 129.8 3_644 yes
N1 H1 O1 0.95(6) 2.45(5) 3.156(5) 131(4) . yes
N1 H1 O2 0.95(6) 1.84(5) 2.748(5) 158(5) . yes
N3 H3 O10 0.87(7) 1.90(7) 2.726(5) 158(6) . yes

loop_
_geom_torsion_atom_site_label_1
_geom_torsion_atom_site_label_2
_geom_torsion_atom_site_label_3
_geom_torsion_atom_site_label_4
_geom_torsion
C14 C1 C2 C3 -0.3(6)
C1 C2 C3 C4 -178.8(4)
C1 C2 C3 C12 -0.8(6)
C2 C3 C4 C5 178.9(4)
C12 C3 C4 C5 0.8(6)
C2 C3 C4 C15 -1.4(6)
C12 C3 C4 C15 -179.4(3)
C3 C4 C5 C6 179.5(4)
C15 C4 C5 C6 -0.2(6)
C3 C4 C5 C10 -1.4(6)
C15 C4 C5 C10 178.8(3)
C4 C5 C6 C7 179.5(4)
C10 C5 C6 C7 0.5(6)
C5 C6 C7 C8 -0.8(6)
C6 C7 C8 C9 0.8(6)
C7 C8 C9 C10 -0.5(6)
C8 C9 C10 C11 -179.3(4)
C8 C9 C10 C5 0.2(6)
C4 C5 C10 C11 0.2(5)
C6 C5 C10 C11 179.3(4)
C4 C5 C10 C9 -179.3(4)
C6 C5 C10 C9 -0.2(5)
C9 C10 C11 C12 -178.9(3)
C5 C10 C11 C12 1.6(6)
C9 C10 C11 C16 5.9(6)
C5 C10 C11 C16 -173.6(3)
C10 C11 C12 C13 179.2(4)
C16 C11 C12 C13 -5.7(6)
C10 C11 C12 C3 -2.2(6)
C16 C11 C12 C3 172.9(3)
C4 C3 C12 C11 1.0(6)
C2 C3 C12 C11 -177.1(4)
C4 C3 C12 C13 179.7(4)
C2 C3 C12 C13 1.6(5)
C11 C12 C13 C14 177.2(4)
C3 C12 C13 C14 -1.5(6)
C12 C13 C14 C1 0.4(6)
C2 C1 C14 C13 0.5(6)
C5 C4 C15 O2 -89.6(5)
C3 C4 C15 O2 90.7(5)
C5 C4 C15 O1 89.0(5)
C3 C4 C15 O1 -90.8(5)
C10 C11 C16 C17 -87.5(5)
C12 C11 C16 C17 97.3(5)
C10 C11 C16 C29 88.1(4)
C12 C11 C16 C29 -87.1(5)
C29 C16 C17 C22 -1.2(6)
C11 C16 C17 C22 174.3(4)
C29 C16 C17 C18 179.9(4)
C11 C16 C17 C18 -4.6(6)
C16 C17 C18 C19 -179.8(4)
C22 C17 C18 C19 1.4(6)
C17 C18 C19 C20 -0.3(7)
C18 C19 C20 C21 0.2(7)
C19 C20 C21 C22 -1.2(7)
C20 C21 C22 C23 -177.1(4)
C20 C21 C22 C17 2.2(6)
C16 C17 C22 C23 -1.8(6)
C18 C17 C22 C23 177.1(4)
C16 C17 C22 C21 178.9(4)
C18 C17 C22 C21 -2.2(6)
C21 C22 C23 C24 -176.8(4)
C17 C22 C23 C24 3.8(6)
C21 C22 C23 C30 6.5(6)
C17 C22 C23 C30 -172.8(4)
C22 C23 C24 C25 178.9(4)
C30 C23 C24 C25 -4.4(6)
C22 C23 C24 C29 -2.9(6)
C30 C23 C24 C29 173.8(4)
C23 C24 C25 C26 -179.8(4)
C29 C24 C25 C26 1.9(6)
C24 C25 C26 C27 -1.4(7)
C25 C26 C27 C28 -0.2(6)
C26 C27 C28 C29 1.3(6)
C17 C16 C29 C24 2.2(6)
C11 C16 C29 C24 -173.6(3)
C17 C16 C29 C28 -178.9(4)
C11 C16 C29 C28 5.3(6)
C23 C24 C29 C16 -0.1(6)
C25 C24 C29 C16 178.2(4)
C23 C24 C29 C28 -179.1(4)
C25 C24 C29 C28 -0.8(5)
C27 C28 C29 C16 -179.7(4)
C27 C28 C29 C24 -0.8(6)
C22 C23 C30 O3 97.0(5)
C24 C23 C30 O3 -79.7(5)
C22 C23 C30 O4 -84.7(5)
C24 C23 C30 O4 98.6(5)
C33 N1 C31 C32 65.1(6)
C35 N1 C31 C32 -55.5(6)
C36 N2 C32 C31 63.4(7)
C34 N2 C32 C31 -55.0(7)
N1 C31 C32 N2 -7.8(8)
C31 N1 C33 C34 -53.9(6)
C35 N1 C33 C34 67.0(5)
C36 N2 C34 C33 -52.7(8)
C32 N2 C34 C33 67.2(8)
N1 C33 C34 N2 -11.3(8)
C33 N1 C35 C36 -55.5(5)
C31 N1 C35 C36 65.4(5)
C34 N2 C36 C35 64.9(7)
C32 N2 C36 C35 -52.5(7)
N1 C35 C36 N2 -10.1(7)
C41 N3 C37 C38 -63.5(5)
C39 N3 C37 C38 58.2(5)
C40 N4 C38 C37 -62.1(5)
C42 N4 C38 C37 56.3(5)
N3 C37 C38 N4 5.0(5)
C41 N3 C39 C40 58.1(5)
C37 N3 C39 C40 -64.0(5)
C38 N4 C40 C39 56.1(5)
C42 N4 C40 C39 -62.4(5)
N3 C39 C40 N4 5.6(5)
C37 N3 C41 C42 56.8(4)
C39 N3 C41 C42 -65.0(5)
C40 N4 C42 C41 55.3(5)
C38 N4 C42 C41 -63.5(5)
N3 C41 C42 N4 6.3(5)
